data_7712265
loop_
_publ_author_name
'Artem'ev, Alexander'
'Doronina, Evgeniya Pavlovna'
'Rakhmanova, Marianna I.'
'Hei, Xiuze'
'Stass, Dmitri V.'
'Tarasova, Olga'
'Bagryanskaya, Irina Yu.'
'Samsonenko, Denis G.'
'Novikov, Alexander S.'
'Nedolya, Nina'
'Li, Jing'

_publ_section_title
;
 A family of CuI-based 1D polymers showing colorful short-lived TADF and
 phosphorescence induced by photo- and X-ray irradiation
;
_journal_name_full 'Dalton Transactions'
_journal_paper_doi 10.1039/D3DT00035D
_journal_year 2023
_chemical_formula_moiety 'C7 H9 Cu2 I2 N S'
_chemical_formula_sum 'C7 H9 Cu2 I2 N S'
_chemical_formula_weight 520.09
_chemical_name_systematic
;
 Complex of Cu(I) iodide with 2-methyl-6-(methylthio)pyridine
;
_space_group_crystal_system triclinic
_space_group_IT_number 2
_space_group_name_Hall '-P 1'
_space_group_name_H-M_alt 'P -1'
_atom_sites_solution_hydrogens geom
_audit_creation_method SHELXL-2018/3
_audit_update_record
;
2022-04-11 deposited with the CCDC.	2023-01-31 downloaded from the CCDC.
;
_cell_angle_alpha 78.0630(10)
_cell_angle_beta 79.3810(10)
_cell_angle_gamma 88.7400(10)
_cell_formula_units_Z 2
_cell_length_a 7.2585(3)
_cell_length_b 8.4812(4)
_cell_length_c 10.1289(4)
_cell_measurement_reflns_used 8290
_cell_measurement_temperature 125(2)
_cell_measurement_theta_max 32.51
_cell_measurement_theta_min 2.45
_cell_volume 599.53(4)
_computing_cell_refinement 'Bruker SAINT'
_computing_data_collection 'Bruker APEX2'
_computing_data_reduction 'Bruker SAINT'
_computing_molecular_graphics 'Bruker SHELXTL'
_computing_publication_material 'Bruker SHELXTL'
_computing_structure_refinement 'SHELXL-2018/3 (Sheldrick, 2018)'
_computing_structure_solution 'SHELXS-97 (Sheldrick, 2008)'
_diffrn_ambient_temperature 125(2)
_diffrn_measured_fraction_theta_full 0.999
_diffrn_measured_fraction_theta_max 0.886
_diffrn_measurement_device_type 'Bruker APEX-II CCD'
_diffrn_measurement_method '\f and \w scans'
_diffrn_radiation_type MoK\a
_diffrn_radiation_wavelength 0.71073
_diffrn_reflns_av_R_equivalents 0.0482
_diffrn_reflns_av_unetI/netI 0.0399
_diffrn_reflns_Laue_measured_fraction_full 0.999
_diffrn_reflns_Laue_measured_fraction_max 0.886
_diffrn_reflns_limit_h_max 10
_diffrn_reflns_limit_h_min -10
_diffrn_reflns_limit_k_max 12
_diffrn_reflns_limit_k_min -12
_diffrn_reflns_limit_l_max 14
_diffrn_reflns_limit_l_min -14
_diffrn_reflns_number 12782
_diffrn_reflns_point_group_measured_fraction_full 0.999
_diffrn_reflns_point_group_measured_fraction_max 0.886
_diffrn_reflns_theta_full 25.242
_diffrn_reflns_theta_max 32.758
_diffrn_reflns_theta_min 2.856
_diffrn_source 'sealed tube'
_exptl_absorpt_coefficient_mu 8.826
_exptl_absorpt_correction_T_max 0.7465
_exptl_absorpt_correction_T_min 0.4366
_exptl_absorpt_correction_type multi-scan
_exptl_absorpt_process_details SADABS
_exptl_crystal_colour colourless
_exptl_crystal_density_diffrn 2.881
_exptl_crystal_density_method 'not measured'
_exptl_crystal_description prism
_exptl_crystal_F_000 476
_exptl_crystal_size_max 0.400
_exptl_crystal_size_mid 0.200
_exptl_crystal_size_min 0.100
_refine_diff_density_max 0.994
_refine_diff_density_min -1.379
_refine_diff_density_rms 0.211
_refine_ls_extinction_method none
_refine_ls_goodness_of_fit_ref 1.047
_refine_ls_hydrogen_treatment constr
_refine_ls_matrix_type full
_refine_ls_number_parameters 120
_refine_ls_number_reflns 3922
_refine_ls_number_restraints 0
_refine_ls_restrained_S_all 1.047
_refine_ls_R_factor_all 0.0288
_refine_ls_R_factor_gt 0.0252
_refine_ls_shift/su_max 0.002
_refine_ls_shift/su_mean 0.000
_refine_ls_structure_factor_coef Fsqd
_refine_ls_weighting_details 'w=1/[\s^2^(Fo^2^)+(0.0288P)^2^+0.0392P] where P=(Fo^2^+2Fc^2^)/3'
_refine_ls_weighting_scheme calc
_refine_ls_wR_factor_gt 0.0618
_refine_ls_wR_factor_ref 0.0639
_reflns_Friedel_coverage 0.000
_reflns_number_gt 3560
_reflns_number_total 3922
_reflns_threshold_expression 'I > 2\s(I)'
_cod_data_source_file d3dt00035d2.cif
_cod_data_source_block c37
_cod_database_code 7712265
_shelx_shelxl_version_number 2018/3
_shelx_space_group_comment
;
The symmetry employed for this shelxl refinement is uniquely defined
by the following loop, which should always be used as a source of
symmetry information in preference to the above space-group names.
They are only intended as comments.
;
_shelx_estimated_absorpt_t_min 0.126
_shelx_estimated_absorpt_t_max 0.472

loop_
_space_group_symop_operation_xyz
'x, y, z'
'-x, -y, -z'

loop_
_atom_site_label
_atom_site_type_symbol
_atom_site_fract_x
_atom_site_fract_y
_atom_site_fract_z
_atom_site_U_iso_or_equiv
_atom_site_adp_type
_atom_site_occupancy
_atom_site_site_symmetry_order
_atom_site_calc_flag
_atom_site_refinement_flags_posn
_atom_site_refinement_flags_adp
_atom_site_refinement_flags_occupancy
_atom_site_disorder_assembly
_atom_site_disorder_group
I1 I 1.22046(2) 0.29963(2) 0.29816(2) 0.01717(5) Uani 1 1 d . . . . .
I2 I 1.35524(2) -0.20724(2) 0.45127(2) 0.01472(5) Uani 1 1 d . . . . .
Cu1 Cu 1.33269(5) 0.08823(4) 0.49378(3) 0.01704(8) Uani 1 1 d . . . . .
Cu2 Cu 0.88229(4) 0.21004(4) 0.33017(3) 0.01650(7) Uani 1 1 d . . . . .
S1 S 1.11015(9) 0.12736(8) 0.68424(6) 0.01495(12) Uani 1 1 d . . . . .
N1 N 0.8007(3) 0.1402(3) 0.1717(2) 0.0133(4) Uani 1 1 d . . . . .
C1 C 1.1369(4) 0.3347(4) 0.6948(3) 0.0257(6) Uani 1 1 d . . . . .
H3 H 1.051595 0.356410 0.775788 0.039 Uiso 1 1 calc R U . . .
H1 H 1.107178 0.405184 0.612061 0.039 Uiso 1 1 calc R U . . .
H2 H 1.266492 0.355275 0.702360 0.039 Uiso 1 1 calc R U . . .
C2 C 0.8107(3) -0.0176(3) 0.1694(2) 0.0144(5) Uani 1 1 d . . . . .
C3 C 0.7719(3) -0.0802(4) 0.0601(3) 0.0183(5) Uani 1 1 d . . . . .
H9 H 0.779869 -0.192325 0.060940 0.022 Uiso 1 1 calc R U . . .
C4 C 0.7213(4) 0.0279(4) -0.0496(3) 0.0216(6) Uani 1 1 d . . . . .
H4 H 0.694997 -0.009890 -0.126298 0.026 Uiso 1 1 calc R U . . .
C5 C 0.7090(4) 0.1906(4) -0.0478(3) 0.0205(5) Uani 1 1 d . . . . .
H5 H 0.674184 0.264851 -0.122764 0.025 Uiso 1 1 calc R U . . .
C6 C 0.7483(3) 0.2441(3) 0.0652(3) 0.0162(5) Uani 1 1 d . . . . .
C7 C 0.7349(4) 0.4178(4) 0.0770(3) 0.0225(6) Uani 1 1 d . . . . .
H6 H 0.631804 0.429750 0.151606 0.034 Uiso 1 1 calc R U . . .
H8 H 0.711240 0.483996 -0.009491 0.034 Uiso 1 1 calc R U . . .
H7 H 0.852806 0.452997 0.096728 0.034 Uiso 1 1 calc R U . . .

loop_
_atom_site_aniso_label
_atom_site_aniso_U_11
_atom_site_aniso_U_22
_atom_site_aniso_U_33
_atom_site_aniso_U_23
_atom_site_aniso_U_13
_atom_site_aniso_U_12
I1 0.01540(9) 0.01821(9) 0.01569(9) 0.00291(7) -0.00436(6) -0.00045(6)
I2 0.01324(8) 0.01683(9) 0.01530(9) -0.00514(6) -0.00375(6) 0.00092(6)
Cu1 0.01984(16) 0.01693(16) 0.01466(15) -0.00293(12) -0.00466(12) 0.00323(12)
Cu2 0.01926(16) 0.01749(16) 0.01427(15) -0.00403(12) -0.00621(12) 0.00096(12)
S1 0.0144(3) 0.0159(3) 0.0146(3) -0.0034(2) -0.0026(2) 0.0021(2)
N1 0.0113(9) 0.0166(10) 0.0117(9) -0.0024(8) -0.0015(7) -0.0017(8)
C1 0.0311(15) 0.0162(13) 0.0294(15) -0.0087(12) -0.0008(12) 0.0054(11)
C2 0.0097(10) 0.0196(12) 0.0133(10) -0.0032(9) -0.0008(8) -0.0003(9)
C3 0.0139(11) 0.0246(14) 0.0182(12) -0.0097(10) -0.0013(9) -0.0010(10)
C4 0.0140(11) 0.0386(17) 0.0152(11) -0.0121(11) -0.0024(9) -0.0040(11)
C5 0.0173(11) 0.0318(16) 0.0117(11) -0.0010(11) -0.0042(9) -0.0018(11)
C6 0.0145(11) 0.0199(13) 0.0116(10) 0.0014(9) -0.0008(8) -0.0026(9)
C7 0.0267(14) 0.0206(14) 0.0178(13) 0.0024(10) -0.0047(11) -0.0020(11)

loop_
_atom_type_symbol
_atom_type_description
_atom_type_scat_dispersion_real
_atom_type_scat_dispersion_imag
_atom_type_scat_source
C C 0.0033 0.0016 'International Tables Vol C Tables 4.2.6.8 and 6.1.1.4'
H H 0.0000 0.0000 'International Tables Vol C Tables 4.2.6.8 and 6.1.1.4'
N N 0.0061 0.0033 'International Tables Vol C Tables 4.2.6.8 and 6.1.1.4'
S S 0.1246 0.1234 'International Tables Vol C Tables 4.2.6.8 and 6.1.1.4'
Cu Cu 0.3201 1.2651 'International Tables Vol C Tables 4.2.6.8 and 6.1.1.4'
I I -0.4742 1.8119 'International Tables Vol C Tables 4.2.6.8 and 6.1.1.4'

loop_
_geom_angle_atom_site_label_1
_geom_angle_atom_site_label_2
_geom_angle_atom_site_label_3
_geom_angle
_geom_angle_site_symmetry_1
_geom_angle_site_symmetry_3
_geom_angle_publ_flag
Cu2 I1 Cu1 100.355(12) . . ?
Cu2 I2 Cu1 72.338(11) 2_756 . ?
Cu2 I2 Cu1 102.923(11) 2_756 2_856 ?
Cu1 I2 Cu1 64.360(13) . 2_856 ?
S1 Cu1 I1 100.29(2) . . ?
S1 Cu1 I2 115.71(2) . . ?
I1 Cu1 I2 114.470(13) . . ?
S1 Cu1 I2 100.812(19) . 2_856 ?
I1 Cu1 I2 108.034(13) . 2_856 ?
I2 Cu1 I2 115.640(13) . 2_856 ?
S1 Cu1 Cu1 125.47(2) . 2_856 ?
I1 Cu1 Cu1 132.696(19) . 2_856 ?
I2 Cu1 Cu1 58.988(12) . 2_856 ?
I2 Cu1 Cu1 56.653(12) 2_856 2_856 ?
S1 Cu1 Cu2 63.262(19) . 2_756 ?
I1 Cu1 Cu2 127.055(14) . 2_756 ?
I2 Cu1 Cu2 52.517(10) . 2_756 ?
I2 Cu1 Cu2 123.979(13) 2_856 2_756 ?
Cu1 Cu1 Cu2 88.136(17) 2_856 2_756 ?
N1 Cu2 I1 117.28(6) . . ?
N1 Cu2 I2 119.22(6) . 2_756 ?
I1 Cu2 I2 123.498(13) . 2_756 ?
N1 Cu2 Cu1 85.30(6) . 2_756 ?
I1 Cu2 Cu1 131.844(14) . 2_756 ?
I2 Cu2 Cu1 55.145(10) 2_756 2_756 ?
C2 S1 C1 103.93(14) 2_756 . ?
C2 S1 Cu1 106.14(8) 2_756 . ?
C1 S1 Cu1 105.92(10) . . ?
C2 N1 C6 119.2(2) . . ?
C2 N1 Cu2 117.15(16) . . ?
C6 N1 Cu2 123.50(18) . . ?
S1 C1 H3 109.5 . . ?
S1 C1 H1 109.5 . . ?
H3 C1 H1 109.5 . . ?
S1 C1 H2 109.5 . . ?
H3 C1 H2 109.5 . . ?
H1 C1 H2 109.5 . . ?
N1 C2 C3 122.9(2) . . ?
N1 C2 S1 110.90(17) . 2_756 ?
C3 C2 S1 126.1(2) . 2_756 ?
C4 C3 C2 117.4(3) . . ?
C4 C3 H9 121.3 . . ?
C2 C3 H9 121.3 . . ?
C5 C4 C3 120.2(2) . . ?
C5 C4 H4 119.9 . . ?
C3 C4 H4 119.9 . . ?
C4 C5 C6 119.2(3) . . ?
C4 C5 H5 120.4 . . ?
C6 C5 H5 120.4 . . ?
N1 C6 C5 121.1(3) . . ?
N1 C6 C7 116.1(2) . . ?
C5 C6 C7 122.7(2) . . ?
C6 C7 H6 109.5 . . ?
C6 C7 H8 109.5 . . ?
H6 C7 H8 109.5 . . ?
C6 C7 H7 109.5 . . ?
H6 C7 H7 109.5 . . ?
H8 C7 H7 109.5 . . ?

loop_
_geom_bond_atom_site_label_1
_geom_bond_atom_site_label_2
_geom_bond_distance
_geom_bond_site_symmetry_2
_geom_bond_publ_flag
I1 Cu2 2.5287(4) . ?
I1 Cu1 2.6201(4) . ?
I2 Cu2 2.5391(4) 2_756 ?
I2 Cu1 2.6257(4) . ?
I2 Cu1 2.6939(4) 2_856 ?
Cu1 S1 2.3524(7) . ?
Cu1 Cu1 2.8337(7) 2_856 ?
Cu1 Cu2 3.0489(5) 2_756 ?
Cu2 N1 2.009(2) . ?
S1 C2 1.765(3) 2_756 ?
S1 C1 1.800(3) . ?
N1 C2 1.344(3) . ?
N1 C6 1.352(3) . ?
C1 H3 0.9800 . ?
C1 H1 0.9800 . ?
C1 H2 0.9800 . ?
C2 C3 1.396(3) . ?
C3 C4 1.388(4) . ?
C3 H9 0.9500 . ?
C4 C5 1.385(4) . ?
C4 H4 0.9500 . ?
C5 C6 1.392(4) . ?
C5 H5 0.9500 . ?
C6 C7 1.503(4) . ?
C7 H6 0.9800 . ?
C7 H8 0.9800 . ?
C7 H7 0.9800 . ?

loop_
_geom_torsion_atom_site_label_1
_geom_torsion_atom_site_label_2
_geom_torsion_atom_site_label_3
_geom_torsion_atom_site_label_4
_geom_torsion
_geom_torsion_site_symmetry_1
_geom_torsion_site_symmetry_2
_geom_torsion_site_symmetry_3
_geom_torsion_site_symmetry_4
_geom_torsion_publ_flag
C6 N1 C2 C3 1.0(3) . . . . ?
Cu2 N1 C2 C3 -175.02(18) . . . . ?
C6 N1 C2 S1 177.88(17) . . . 2_756 ?
Cu2 N1 C2 S1 1.9(2) . . . 2_756 ?
N1 C2 C3 C4 0.1(4) . . . . ?
S1 C2 C3 C4 -176.35(19) 2_756 . . . ?
C2 C3 C4 C5 -0.6(4) . . . . ?
C3 C4 C5 C6 0.1(4) . . . . ?
C2 N1 C6 C5 -1.5(3) . . . . ?
Cu2 N1 C6 C5 174.22(18) . . . . ?
C2 N1 C6 C7 178.3(2) . . . . ?
Cu2 N1 C6 C7 -6.0(3) . . . . ?
C4 C5 C6 N1 1.0(4) . . . . ?
C4 C5 C6 C7 -178.8(2) . . . . ?
